data_7049689
loop_
_publ_author_name
'Xu, Xingyu'
'Zhang, Zengyu'
'Huang, Shiqing'
'Cao, Lei'
'Liu, Wei'
'Yan, Xiaoyu'

_publ_section_title
;
 4-Halo-1,2,3-triazolylidenes: stable carbenes featuring halogen bonding.
;
_journal_issue 20
_journal_name_full 'Dalton transactions (Cambridge, England : 2003)'
_journal_page_first 6931
_journal_page_last 6941
_journal_paper_doi 10.1039/c9dt01018a
_journal_volume 48
_journal_year 2019
_chemical_formula_moiety 'C34 H39 Au I N3'
_chemical_formula_sum 'C34 H39 Au I N3'
_chemical_formula_weight 813.55
_space_group_crystal_system monoclinic
_space_group_IT_number 14
_space_group_name_Hall '-P 2ybc'
_space_group_name_H-M_alt 'P 1 21/c 1'
_symmetry_space_group_name_Hall '-P 2ybc'
_symmetry_space_group_name_H-M 'P 1 21/c 1'
_atom_sites_solution_hydrogens geom
_audit_creation_date 2018-07-15
_audit_creation_method
;
Olex2 1.2
(compiled 2018.05.29 svn.r3508 for OlexSys, GUI svn.r5506)
;
_audit_update_record
;
2019-02-18 deposited with the CCDC.    2019-04-12 downloaded from the CCDC.
;
_cell_angle_alpha 90
_cell_angle_beta 92.232(3)
_cell_angle_gamma 90
_cell_formula_units_Z 4
_cell_length_a 12.1451(8)
_cell_length_b 29.925(2)
_cell_length_c 9.0001(7)
_cell_measurement_reflns_used 9938
_cell_measurement_temperature 150(2)
_cell_measurement_theta_max 27.508
_cell_measurement_theta_min 2.365
_cell_volume 3268.5(4)
_computing_cell_refinement 'SAINT V8.38A (?, 2016)'
_computing_data_reduction 'SAINT V8.38A (?, 2016)'
_computing_molecular_graphics 'Olex2 (Dolomanov et al., 2009)'
_computing_publication_material 'Olex2 (Dolomanov et al., 2009)'
_computing_structure_refinement 'XL (Sheldrick, 2008)'
_computing_structure_solution 'SHELXT 2014/5 (Sheldrick, 2014)'
_diffrn_ambient_temperature 149.98
_diffrn_measured_fraction_theta_full 0.999
_diffrn_measured_fraction_theta_max 0.999
_diffrn_measurement_device_type 'Bruker APEX-II CCD'
_diffrn_measurement_method '\f and \w scans'
_diffrn_radiation_type MoK\a
_diffrn_radiation_wavelength 0.71073
_diffrn_reflns_av_R_equivalents 0.0432
_diffrn_reflns_av_unetI/netI 0.0371
_diffrn_reflns_Laue_measured_fraction_full 0.999
_diffrn_reflns_Laue_measured_fraction_max 0.999
_diffrn_reflns_limit_h_max 15
_diffrn_reflns_limit_h_min -14
_diffrn_reflns_limit_k_max 37
_diffrn_reflns_limit_k_min -38
_diffrn_reflns_limit_l_max 11
_diffrn_reflns_limit_l_min -11
_diffrn_reflns_number 34517
_diffrn_reflns_point_group_measured_fraction_full 0.999
_diffrn_reflns_point_group_measured_fraction_max 0.999
_diffrn_reflns_theta_full 25.242
_diffrn_reflns_theta_max 27.522
_diffrn_reflns_theta_min 2.161
_diffrn_standards_number 0
_exptl_absorpt_coefficient_mu 5.471
_exptl_absorpt_correction_T_max 0.7456
_exptl_absorpt_correction_T_min 0.4841
_exptl_absorpt_correction_type multi-scan
_exptl_absorpt_process_details
'SADABS-2016/2 (Bruker,2016/2) was used for absorption correction. wR2(int) was 0.0878 before and 0.0524 after correction. The Ratio of minimum to maximum transmission is 0.6493. The \l/2 correction factor is Not present.'
_exptl_crystal_colour 'clear light colourless'
_exptl_crystal_colour_lustre clear
_exptl_crystal_colour_modifier light
_exptl_crystal_colour_primary colourless
_exptl_crystal_density_diffrn 1.653
_exptl_crystal_description block
_exptl_crystal_F_000 1584
_exptl_crystal_size_max 0.15
_exptl_crystal_size_mid 0.13
_exptl_crystal_size_min 0.11
_exptl_transmission_factor_max 0.7456
_exptl_transmission_factor_min 0.4841
_refine_diff_density_max 0.480
_refine_diff_density_min -0.592
_refine_diff_density_rms 0.107
_refine_ls_extinction_method none
_refine_ls_goodness_of_fit_ref 1.042
_refine_ls_hydrogen_treatment constr
_refine_ls_matrix_type full
_refine_ls_number_parameters 360
_refine_ls_number_reflns 7512
_refine_ls_number_restraints 0
_refine_ls_restrained_S_all 1.042
_refine_ls_R_factor_all 0.0350
_refine_ls_R_factor_gt 0.0243
_refine_ls_shift/su_max 0.003
_refine_ls_shift/su_mean 0.000
_refine_ls_structure_factor_coef Fsqd
_refine_ls_weighting_details 'w=1/[\s^2^(Fo^2^)+(0.0115P)^2^+1.4560P] where P=(Fo^2^+2Fc^2^)/3'
_refine_ls_weighting_scheme calc
_refine_ls_wR_factor_gt 0.0412
_refine_ls_wR_factor_ref 0.0436
_reflns_Friedel_coverage 0.000
_reflns_number_gt 6422
_reflns_number_total 7512
_reflns_threshold_expression 'I > 2\s(I)'
_cod_data_source_file c9dt01018a2.cif
_cod_data_source_block mo_xxy2018071301_0ma_a
_cod_depositor_comments 'Adding full bibliography for 7049675--7049689.cif.'
_cod_database_code 7049689
_shelx_shelxl_version_number 2016/6
_shelx_space_group_comment
;
The symmetry employed for this shelxl refinement is uniquely defined
by the following loop, which should always be used as a source of
symmetry information in preference to the above space-group names.
They are only intended as comments.
;
_shelx_estimated_absorpt_t_max 0.584
_shelx_estimated_absorpt_t_min 0.494
_olex2_refinement_description
;
1. Fixed Uiso
 At 1.2 times of:
  All C(H) groups
 At 1.5 times of:
  All C(H,H,H) groups
2.a Ternary CH refined with riding coordinates:
 C32(H32), C23(H23), C29(H29), C26(H26)
2.b Aromatic/amide H refined with riding coordinates:
 C14(H14), C15(H15), C7(H7), C13(H13), C22(H22), C8(H8), C9(H9), C18(H18),
 C21(H21), C20(H20), C19(H19)
2.c Idealised Me refined as rotating group:
 C25(H25A,H25B,H25C), C24(H24A,H24B,H24C), C30(H30A,H30B,H30C), C33(H33A,H33B,
 H33C), C31(H31A,H31B,H31C), C27(H27A,H27B,H27C), C34(H34A,H34B,H34C), C28(H28A,
 H28B,H28C)
;
_olex2_submission_special_instructions 'No special instructions were received'

loop_
_space_group_symop_operation_xyz
'x, y, z'
'-x, y+1/2, -z+1/2'
'-x, -y, -z'
'x, -y-1/2, z-1/2'

loop_
_atom_site_label
_atom_site_type_symbol
_atom_site_fract_x
_atom_site_fract_y
_atom_site_fract_z
_atom_site_U_iso_or_equiv
_atom_site_adp_type
_atom_site_occupancy
_atom_site_site_symmetry_order
_atom_site_calc_flag
_atom_site_refinement_flags_posn
Au1 Au 0.29333(2) 0.49442(2) 0.79950(2) 0.01771(4) Uani 1 1 d .
I1 I 0.55415(2) 0.57695(2) 0.93769(2) 0.02074(5) Uani 1 1 d .
N1 N 0.27689(17) 0.58301(7) 0.6457(2) 0.0153(5) Uani 1 1 d .
N3 N 0.40487(17) 0.62516(7) 0.7148(2) 0.0164(5) Uani 1 1 d .
N2 N 0.31581(17) 0.62411(8) 0.6247(2) 0.0172(5) Uani 1 1 d .
C3 C 0.2453(2) 0.43298(10) 0.8433(3) 0.0215(6) Uani 1 1 d .
C1 C 0.3363(2) 0.55727(9) 0.7454(3) 0.0167(6) Uani 1 1 d .
C2 C 0.4209(2) 0.58599(9) 0.7893(3) 0.0169(6) Uani 1 1 d .
C11 C 0.1748(2) 0.57104(9) 0.5662(3) 0.0185(6) Uani 1 1 d .
C5 C 0.4701(2) 0.66551(9) 0.7251(3) 0.0179(6) Uani 1 1 d .
C16 C 0.0779(2) 0.57678(10) 0.6419(3) 0.0251(7) Uani 1 1 d .
C4 C 0.2109(2) 0.39544(10) 0.8606(3) 0.0225(7) Uani 1 1 d .
C12 C 0.1802(3) 0.55589(10) 0.4206(3) 0.0281(7) Uani 1 1 d .
C17 C 0.1650(2) 0.35108(10) 0.8745(3) 0.0245(7) Uani 1 1 d .
C14 C -0.0178(3) 0.54988(11) 0.4204(4) 0.0410(10) Uani 1 1 d .
H14 H -0.085293 0.542227 0.369656 0.049 Uiso 1 1 calc R
C10 C 0.4353(2) 0.69925(10) 0.8189(3) 0.0243(7) Uani 1 1 d .
C6 C 0.5654(2) 0.66705(9) 0.6423(3) 0.0205(6) Uani 1 1 d .
C15 C -0.0193(2) 0.56522(11) 0.5635(4) 0.0360(8) Uani 1 1 d .
H15 H -0.087678 0.568054 0.610355 0.043 Uiso 1 1 calc R
C32 C 0.3318(3) 0.69513(11) 0.9083(4) 0.0311(8) Uani 1 1 d .
H32 H 0.288280 0.669368 0.866492 0.037 Uiso 1 1 calc R
C23 C 0.5963(2) 0.62935(10) 0.5396(3) 0.0231(7) Uani 1 1 d .
H23 H 0.564604 0.601227 0.580033 0.028 Uiso 1 1 calc R
C7 C 0.6280(2) 0.70592(10) 0.6587(4) 0.0295(7) Uani 1 1 d .
H7 H 0.693208 0.709028 0.604605 0.035 Uiso 1 1 calc R
C13 C 0.0786(3) 0.54536(11) 0.3492(4) 0.0382(9) Uani 1 1 d .
H13 H 0.077083 0.534913 0.249445 0.046 Uiso 1 1 calc R
C29 C 0.0750(3) 0.59513(11) 0.7981(4) 0.0330(8) Uani 1 1 d .
H29 H 0.152704 0.596139 0.838984 0.040 Uiso 1 1 calc R
C25 C 0.5452(3) 0.63605(11) 0.3836(4) 0.0343(8) Uani 1 1 d .
H25A H 0.465693 0.640742 0.389685 0.051 Uiso 1 1 calc GR
H25B H 0.558695 0.609496 0.323174 0.051 Uiso 1 1 calc GR
H25C H 0.578556 0.662210 0.337639 0.051 Uiso 1 1 calc GR
C22 C 0.2047(2) 0.32135(10) 0.9830(4) 0.0297(7) Uani 1 1 d .
H22 H 0.264733 0.329781 1.047878 0.036 Uiso 1 1 calc R
C8 C 0.5975(3) 0.73973(11) 0.7511(4) 0.0357(8) Uani 1 1 d .
H8 H 0.642072 0.765737 0.760151 0.043 Uiso 1 1 calc R
C24 C 0.7209(3) 0.62268(13) 0.5345(4) 0.0465(10) Uani 1 1 d .
H24A H 0.753940 0.648420 0.485782 0.070 Uiso 1 1 calc GR
H24B H 0.736362 0.595453 0.478516 0.070 Uiso 1 1 calc GR
H24C H 0.752362 0.619880 0.636059 0.070 Uiso 1 1 calc GR
C9 C 0.5034(3) 0.73677(11) 0.8310(4) 0.0329(8) Uani 1 1 d .
H9 H 0.484595 0.760533 0.895279 0.040 Uiso 1 1 calc R
C18 C 0.0769(3) 0.33775(11) 0.7803(4) 0.0367(8) Uani 1 1 d .
H18 H 0.048407 0.357498 0.705631 0.044 Uiso 1 1 calc R
C21 C 0.1572(3) 0.27963(11) 0.9967(4) 0.0394(9) Uani 1 1 d .
H21 H 0.184897 0.259612 1.071104 0.047 Uiso 1 1 calc R
C26 C 0.2883(3) 0.54961(14) 0.3455(4) 0.0462(10) Uani 1 1 d .
H26 H 0.342346 0.571150 0.392096 0.055 Uiso 1 1 calc R
C30 C 0.0317(3) 0.64282(13) 0.7959(5) 0.0561(11) Uani 1 1 d .
H30A H 0.076755 0.661204 0.731732 0.084 Uiso 1 1 calc GR
H30B H 0.035254 0.654972 0.897052 0.084 Uiso 1 1 calc GR
H30C H -0.044942 0.643007 0.757409 0.084 Uiso 1 1 calc GR
C20 C 0.0708(3) 0.26686(12) 0.9042(5) 0.0456(10) Uani 1 1 d .
H20 H 0.038295 0.238223 0.914961 0.055 Uiso 1 1 calc R
C33 C 0.3594(3) 0.68484(15) 1.0689(4) 0.0607(12) Uani 1 1 d .
H33A H 0.405078 0.657858 1.075662 0.091 Uiso 1 1 calc GR
H33B H 0.291248 0.679938 1.121341 0.091 Uiso 1 1 calc GR
H33C H 0.399901 0.709998 1.114303 0.091 Uiso 1 1 calc GR
C19 C 0.0312(3) 0.29556(13) 0.7960(4) 0.0472(10) Uani 1 1 d .
H19 H -0.028138 0.286476 0.731113 0.057 Uiso 1 1 calc R
C31 C 0.0097(3) 0.56514(14) 0.9010(4) 0.0558(11) Uani 1 1 d .
H31A H -0.066944 0.563186 0.863500 0.084 Uiso 1 1 calc GR
H31B H 0.012018 0.577860 1.001442 0.084 Uiso 1 1 calc GR
H31C H 0.042423 0.535194 0.903985 0.084 Uiso 1 1 calc GR
C27 C 0.3338(4) 0.50241(16) 0.3730(6) 0.0748(15) Uani 1 1 d .
H27A H 0.337864 0.496332 0.480066 0.112 Uiso 1 1 calc GR
H27B H 0.407660 0.500172 0.333411 0.112 Uiso 1 1 calc GR
H27C H 0.285027 0.480546 0.323061 0.112 Uiso 1 1 calc GR
C34 C 0.2596(4) 0.73634(15) 0.8936(6) 0.0729(14) Uani 1 1 d .
H34A H 0.299303 0.762146 0.936134 0.109 Uiso 1 1 calc GR
H34B H 0.191801 0.731571 0.946928 0.109 Uiso 1 1 calc GR
H34C H 0.241179 0.741943 0.788294 0.109 Uiso 1 1 calc GR
C28 C 0.2803(4) 0.55965(19) 0.1800(5) 0.0945(19) Uani 1 1 d .
H28A H 0.229945 0.538294 0.130370 0.142 Uiso 1 1 calc GR
H28B H 0.353427 0.557054 0.138523 0.142 Uiso 1 1 calc GR
H28C H 0.252289 0.590067 0.164353 0.142 Uiso 1 1 calc GR

loop_
_atom_site_aniso_label
_atom_site_aniso_U_11
_atom_site_aniso_U_22
_atom_site_aniso_U_33
_atom_site_aniso_U_23
_atom_site_aniso_U_13
_atom_site_aniso_U_12
Au1 0.01596(6) 0.01782(6) 0.01901(6) 0.00131(5) -0.00388(4) -0.00106(4)
I1 0.01717(9) 0.02498(11) 0.01960(10) -0.00027(8) -0.00538(7) 0.00177(7)
N1 0.0141(11) 0.0176(13) 0.0142(12) -0.0023(10) 0.0008(8) 0.0012(9)
N3 0.0151(11) 0.0153(13) 0.0186(13) -0.0017(10) -0.0014(9) 0.0005(9)
N2 0.0145(11) 0.0201(13) 0.0168(13) 0.0004(10) -0.0029(9) 0.0022(9)
C3 0.0185(14) 0.0252(17) 0.0203(16) 0.0017(13) -0.0053(11) -0.0035(12)
C1 0.0150(13) 0.0202(16) 0.0150(15) -0.0008(12) 0.0011(10) 0.0029(11)
C2 0.0150(13) 0.0194(15) 0.0161(15) -0.0011(12) -0.0007(10) 0.0037(11)
C11 0.0192(14) 0.0139(15) 0.0219(16) 0.0041(12) -0.0060(11) -0.0006(11)
C5 0.0186(14) 0.0141(15) 0.0205(16) 0.0031(12) -0.0041(11) -0.0012(11)
C16 0.0193(15) 0.0253(17) 0.0302(18) 0.0028(14) -0.0038(12) 0.0027(12)
C4 0.0171(14) 0.0292(18) 0.0211(16) 0.0023(13) -0.0006(11) 0.0029(12)
C12 0.0379(18) 0.0285(18) 0.0174(17) 0.0034(14) -0.0033(13) -0.0142(14)
C17 0.0246(16) 0.0208(17) 0.0286(18) -0.0052(13) 0.0099(12) -0.0046(12)
C14 0.0305(19) 0.039(2) 0.051(3) 0.0146(18) -0.0276(17) -0.0091(15)
C10 0.0243(16) 0.0200(16) 0.0280(18) -0.0025(13) -0.0040(12) 0.0000(12)
C6 0.0195(15) 0.0207(16) 0.0213(16) 0.0053(12) -0.0019(11) 0.0022(11)
C15 0.0161(16) 0.034(2) 0.056(3) 0.0060(18) -0.0128(14) 0.0019(14)
C32 0.0301(17) 0.0298(19) 0.034(2) -0.0128(15) 0.0074(14) -0.0003(14)
C23 0.0192(15) 0.0258(17) 0.0248(17) 0.0042(13) 0.0060(12) 0.0032(12)
C7 0.0245(16) 0.0242(18) 0.040(2) 0.0066(15) 0.0031(13) -0.0016(13)
C13 0.056(2) 0.035(2) 0.0220(19) 0.0052(15) -0.0171(16) -0.0196(17)
C29 0.0219(16) 0.040(2) 0.037(2) -0.0094(16) 0.0071(13) 0.0033(14)
C25 0.0385(19) 0.036(2) 0.0282(19) 0.0006(15) -0.0004(14) 0.0025(15)
C22 0.0254(16) 0.0248(18) 0.039(2) 0.0011(15) 0.0050(13) -0.0003(13)
C8 0.0292(18) 0.0230(18) 0.054(2) 0.0010(17) -0.0079(15) -0.0096(14)
C24 0.0293(19) 0.069(3) 0.042(2) -0.012(2) 0.0002(15) 0.0159(18)
C9 0.0357(19) 0.0216(18) 0.041(2) -0.0085(15) -0.0051(15) -0.0013(14)
C18 0.041(2) 0.035(2) 0.033(2) -0.0012(16) -0.0013(15) -0.0102(16)
C21 0.038(2) 0.0215(18) 0.059(3) 0.0070(17) 0.0156(17) 0.0049(15)
C26 0.052(2) 0.060(3) 0.027(2) -0.0194(18) 0.0148(16) -0.0280(19)
C30 0.046(2) 0.051(3) 0.072(3) -0.017(2) 0.010(2) 0.0096(19)
C20 0.049(2) 0.022(2) 0.067(3) -0.0069(19) 0.022(2) -0.0123(16)
C33 0.063(3) 0.080(3) 0.040(3) 0.009(2) 0.016(2) 0.008(2)
C19 0.050(2) 0.042(2) 0.050(3) -0.012(2) 0.0001(18) -0.0233(18)
C31 0.055(3) 0.068(3) 0.045(3) -0.005(2) 0.0178(19) -0.006(2)
C27 0.063(3) 0.097(4) 0.067(3) -0.029(3) 0.027(2) 0.004(3)
C34 0.058(3) 0.073(3) 0.090(4) 0.026(3) 0.034(2) 0.032(2)
C28 0.112(4) 0.136(5) 0.037(3) -0.002(3) 0.034(3) -0.051(4)

loop_
_atom_type_symbol
_atom_type_description
_atom_type_scat_dispersion_real
_atom_type_scat_dispersion_imag
_atom_type_scat_source
C C 0.0033 0.0016 'International Tables Vol C Tables 4.2.6.8 and 6.1.1.4'
H H 0.0000 0.0000 'International Tables Vol C Tables 4.2.6.8 and 6.1.1.4'
Au Au -2.0133 8.8022 'International Tables Vol C Tables 4.2.6.8 and 6.1.1.4'
I I -0.4742 1.8119 'International Tables Vol C Tables 4.2.6.8 and 6.1.1.4'
N N 0.0061 0.0033 'International Tables Vol C Tables 4.2.6.8 and 6.1.1.4'

loop_
_geom_angle_atom_site_label_1
_geom_angle_atom_site_label_2
_geom_angle_atom_site_label_3
_geom_angle
C3 Au1 C1 176.87(11)
N2 N1 C1 115.6(2)
N2 N1 C11 117.3(2)
C1 N1 C11 127.1(2)
N2 N3 C2 112.2(2)
N2 N3 C5 119.4(2)
C2 N3 C5 128.3(2)
N3 N2 N1 102.7(2)
C4 C3 Au1 175.2(2)
N1 C1 Au1 123.31(19)
N1 C1 C2 101.8(2)
C2 C1 Au1 134.9(2)
N3 C2 I1 121.50(19)
N3 C2 C1 107.7(2)
C1 C2 I1 130.8(2)
C16 C11 N1 116.7(2)
C12 C11 N1 118.3(2)
C12 C11 C16 124.9(3)
C10 C5 N3 117.8(2)
C10 C5 C6 125.1(3)
C6 C5 N3 117.1(2)
C11 C16 C15 115.9(3)
C11 C16 C29 123.4(3)
C15 C16 C29 120.7(3)
C3 C4 C17 176.7(3)
C11 C12 C13 115.6(3)
C11 C12 C26 122.3(3)
C13 C12 C26 122.0(3)
C22 C17 C4 121.5(3)
C22 C17 C18 118.6(3)
C18 C17 C4 119.8(3)
C15 C14 H14 119.4
C13 C14 H14 119.4
C13 C14 C15 121.2(3)
C5 C10 C32 122.5(3)
C5 C10 C9 116.0(3)
C9 C10 C32 121.5(3)
C5 C6 C23 122.0(3)
C7 C6 C5 115.4(3)
C7 C6 C23 122.6(3)
C16 C15 H15 119.4
C14 C15 C16 121.2(3)
C14 C15 H15 119.4
C10 C32 H32 107.4
C33 C32 C10 111.5(3)
C33 C32 H32 107.4
C33 C32 C34 110.9(3)
C34 C32 C10 112.0(3)
C34 C32 H32 107.4
C6 C23 H23 107.3
C6 C23 C25 111.2(2)
C6 C23 C24 112.6(3)
C25 C23 H23 107.3
C25 C23 C24 110.9(3)
C24 C23 H23 107.3
C6 C7 H7 119.3
C8 C7 C6 121.4(3)
C8 C7 H7 119.3
C12 C13 H13 119.4
C14 C13 C12 121.2(3)
C14 C13 H13 119.4
C16 C29 H29 107.3
C16 C29 C30 110.5(3)
C16 C29 C31 112.4(3)
C30 C29 H29 107.3
C30 C29 C31 111.7(3)
C31 C29 H29 107.3
C23 C25 H25A 109.5
C23 C25 H25B 109.5
C23 C25 H25C 109.5
H25A C25 H25B 109.5
H25A C25 H25C 109.5
H25B C25 H25C 109.5
C17 C22 H22 119.8
C21 C22 C17 120.3(3)
C21 C22 H22 119.8
C7 C8 H8 119.3
C7 C8 C9 121.3(3)
C9 C8 H8 119.3
C23 C24 H24A 109.5
C23 C24 H24B 109.5
C23 C24 H24C 109.5
H24A C24 H24B 109.5
H24A C24 H24C 109.5
H24B C24 H24C 109.5
C10 C9 H9 119.6
C8 C9 C10 120.8(3)
C8 C9 H9 119.6
C17 C18 H18 120.1
C19 C18 C17 119.8(3)
C19 C18 H18 120.1
C22 C21 H21 119.6
C20 C21 C22 120.7(3)
C20 C21 H21 119.6
C12 C26 H26 107.4
C12 C26 C27 110.9(3)
C12 C26 C28 112.9(4)
C27 C26 H26 107.4
C28 C26 H26 107.4
C28 C26 C27 110.4(4)
C29 C30 H30A 109.5
C29 C30 H30B 109.5
C29 C30 H30C 109.5
H30A C30 H30B 109.5
H30A C30 H30C 109.5
H30B C30 H30C 109.5
C21 C20 H20 120.1
C21 C20 C19 119.8(3)
C19 C20 H20 120.1
C32 C33 H33A 109.5
C32 C33 H33B 109.5
C32 C33 H33C 109.5
H33A C33 H33B 109.5
H33A C33 H33C 109.5
H33B C33 H33C 109.5
C18 C19 H19 119.6
C20 C19 C18 120.8(3)
C20 C19 H19 119.6
C29 C31 H31A 109.5
C29 C31 H31B 109.5
C29 C31 H31C 109.5
H31A C31 H31B 109.5
H31A C31 H31C 109.5
H31B C31 H31C 109.5
C26 C27 H27A 109.5
C26 C27 H27B 109.5
C26 C27 H27C 109.5
H27A C27 H27B 109.5
H27A C27 H27C 109.5
H27B C27 H27C 109.5
C32 C34 H34A 109.5
C32 C34 H34B 109.5
C32 C34 H34C 109.5
H34A C34 H34B 109.5
H34A C34 H34C 109.5
H34B C34 H34C 109.5
C26 C28 H28A 109.5
C26 C28 H28B 109.5
C26 C28 H28C 109.5
H28A C28 H28B 109.5
H28A C28 H28C 109.5
H28B C28 H28C 109.5

loop_
_geom_bond_atom_site_label_1
_geom_bond_atom_site_label_2
_geom_bond_distance
Au1 C3 1.974(3)
Au1 C1 2.016(3)
I1 C2 2.075(3)
N1 N2 1.334(3)
N1 C1 1.367(3)
N1 C11 1.452(3)
N3 N2 1.327(3)
N3 C2 1.361(3)
N3 C5 1.445(3)
C3 C4 1.211(4)
C1 C2 1.385(4)
C11 C16 1.393(4)
C11 C12 1.391(4)
C5 C10 1.392(4)
C5 C6 1.402(4)
C16 C15 1.395(4)
C16 C29 1.510(4)
C4 C17 1.447(4)
C12 C13 1.404(4)
C12 C26 1.512(5)
C17 C22 1.393(4)
C17 C18 1.397(4)
C14 H14 0.9500
C14 C15 1.369(5)
C14 C13 1.364(5)
C10 C32 1.523(4)
C10 C9 1.396(4)
C6 C23 1.515(4)
C6 C7 1.394(4)
C15 H15 0.9500
C32 H32 1.0000
C32 C33 1.503(5)
C32 C34 1.516(5)
C23 H23 1.0000
C23 C25 1.526(4)
C23 C24 1.529(4)
C7 H7 0.9500
C7 C8 1.370(5)
C13 H13 0.9500
C29 H29 1.0000
C29 C30 1.521(5)
C29 C31 1.533(5)
C25 H25A 0.9800
C25 H25B 0.9800
C25 H25C 0.9800
C22 H22 0.9500
C22 C21 1.383(4)
C8 H8 0.9500
C8 C9 1.377(5)
C24 H24A 0.9800
C24 H24B 0.9800
C24 H24C 0.9800
C9 H9 0.9500
C18 H18 0.9500
C18 C19 1.389(5)
C21 H21 0.9500
C21 C20 1.368(5)
C26 H26 1.0000
C26 C27 1.533(6)
C26 C28 1.519(5)
C30 H30A 0.9800
C30 H30B 0.9800
C30 H30C 0.9800
C20 H20 0.9500
C20 C19 1.371(5)
C33 H33A 0.9800
C33 H33B 0.9800
C33 H33C 0.9800
C19 H19 0.9500
C31 H31A 0.9800
C31 H31B 0.9800
C31 H31C 0.9800
C27 H27A 0.9800
C27 H27B 0.9800
C27 H27C 0.9800
C34 H34A 0.9800
C34 H34B 0.9800
C34 H34C 0.9800
C28 H28A 0.9800
C28 H28B 0.9800
C28 H28C 0.9800
